data_1510269
loop_
_publ_author_name
'Jeitschko, W.'
'Kuennen, B.'
'Kotzyba, G.'
'Eschen, M.'

_publ_section_title
;
 Semiconducting La2 Au P3, the metallic conductor Ce2 Au P3, and other
 rare-earth gold phosphides Ln2 Au P3 with two closely related crystal
 structures
;
_journal_name_full 'Zeitschrift fuer Anorganische und Allgemeine Chemie'
_journal_page_first 1699
_journal_page_last 1708
_journal_paper_doi 10.1002/1521-3749(200107)627:7<1699::AID-ZAAC1699>3.0.CO;2-V
_journal_volume 627
_journal_year 2001
_chemical_formula_sum 'Au P3 Pr2'
_chemical_name_systematic 'Pr2 (Au P3)'
_space_group_IT_number 62
_symmetry_space_group_name_Hall '-P 2ac 2n'
_symmetry_space_group_name_H-M 'P n m a'
_cell_angle_alpha 90
_cell_angle_beta 90
_cell_angle_gamma 90
_cell_formula_units_Z 4
_cell_length_a 7.7092
_cell_length_b 4.1875
_cell_length_c 16.056
_cell_volume 518.324
_citation_journal_id_ASTM ZAACAB
_cod_data_source_file gold_332.cif
_cod_data_source_block Au1P3Pr2
_cod_original_cell_volume 518.3242
_cod_original_formula_sum 'Au1 P3 Pr2'
_cod_database_code 1510269

loop_
_symmetry_equiv_pos_as_xyz
x,y,z
-x+1/2,-y,z+1/2
x+1/2,-y+1/2,-z+1/2
-x,y+1/2,-z
-x,-y,-z
x-1/2,y,-z-1/2
-x-1/2,y-1/2,z-1/2
x,-y-1/2,z

loop_
_atom_site_label
_atom_site_type_symbol
_atom_site_fract_x
_atom_site_fract_y
_atom_site_fract_z
_atom_site_occupancy
_atom_site_U_iso_or_equiv
P2 P-2 0.20313 0.25 0.20133 1 0.0
P3 P-3 0.38424 0.25 0.912 1 0.0
Au1 Au+1 0.0129 0.25 0.34843 1 0.0
Pr1 Pr+3 0.09974 0.25 0.79638 1 0.0
P1 P-2 0.03198 0.25 0.0933 1 0.0
Pr2 Pr+3 0.23377 0.25 0.52387 1 0.0
